data_2240201
loop_
_publ_author_name
'Hennings, Erik'
'Schmidt, Horst'
'Voigt, Wolfgang'

_publ_section_title
;
 Crystal structures of Ca(ClO~4~)~2~&#x00B7;4H~2~O and
 Ca(ClO~4~)~2~&#x00B7;6H~2~O
;
_journal_coeditor_code WM5079
_journal_issue 12
_journal_name_full 'Acta Crystallographica Section E'
_journal_page_first 489
_journal_page_last 493
_journal_paper_doi 10.1107/S1600536814024532
_journal_volume 70
_journal_year 2014
_chemical_formula_iupac 'Ca (Cl O4)2, 4H2 O'
_chemical_formula_moiety 'Ca 2+, 2(Cl O4 -), 4(H2 O)'
_chemical_formula_sum 'Ca Cl2 H8 O12'
_chemical_formula_weight 311.04
_chemical_name_common 'calcium perchlorate tetrahydrate'
_chemical_name_systematic
;
Calcium perchlorate tetrahydrate
;
_space_group_crystal_system triclinic
_space_group_IT_number 2
_space_group_name_Hall '-P 1'
_space_group_name_H-M_alt 'P -1'
_symmetry_space_group_name_Hall '-P 1'
_symmetry_space_group_name_H-M 'P -1'
_atom_sites_solution_hydrogens difmap
_audit_creation_method SHELXL-2012
_cell_angle_alpha 99.663(16)
_cell_angle_beta 90.366(16)
_cell_angle_gamma 90.244(16)
_cell_formula_units_Z 2
_cell_length_a 5.4886(11)
_cell_length_b 7.8518(15)
_cell_length_c 11.574(2)
_cell_measurement_reflns_used 26892
_cell_measurement_temperature 200
_cell_measurement_theta_max 29.64
_cell_measurement_theta_min 1.77
_cell_volume 491.69(16)
_computing_cell_refinement
;
X-AREA(Stoe & Cie, 2009)
;
_computing_data_collection
;
X-AREA (Stoe & Cie, 2009)
;
_computing_data_reduction
;
X-RED (Stoe & Cie, 2009)
;
_computing_molecular_graphics
;
DIAMOND (Brandenburg, 2006)
;
_computing_publication_material
;
publCIF (Westrip, 2010)
;
_computing_structure_refinement
;
SHELXL-2012 (Sheldrick, 2008)
;
_computing_structure_solution
;
SHELXS-97 (Sheldrick, 2008)
;
_diffrn_ambient_temperature 200
_diffrn_detector_area_resol_mean 6.67
_diffrn_measured_fraction_theta_full 0.993
_diffrn_measured_fraction_theta_max 0.991
_diffrn_measurement_device_type 'Stoe IPDS-2'
_diffrn_measurement_method 'rotation method'
_diffrn_radiation_monochromator graphite
_diffrn_radiation_source 'fine-focus sealed tube'
_diffrn_radiation_type MoK\a
_diffrn_radiation_wavelength 0.71073
_diffrn_reflns_av_R_equivalents 0.0742
_diffrn_reflns_limit_h_max 7
_diffrn_reflns_limit_h_min -6
_diffrn_reflns_limit_k_max 10
_diffrn_reflns_limit_k_min -10
_diffrn_reflns_limit_l_max 15
_diffrn_reflns_limit_l_min -15
_diffrn_reflns_number 2659
_diffrn_reflns_theta_full 25.242
_diffrn_reflns_theta_max 29.184
_diffrn_reflns_theta_min 1.785
_exptl_absorpt_coefficient_mu 1.237
_exptl_absorpt_correction_T_max 0.7886
_exptl_absorpt_correction_T_min 0.6444
_exptl_absorpt_correction_type integration
_exptl_absorpt_process_details
;
Coppens (1970)
;
_exptl_crystal_colour colourless
_exptl_crystal_density_diffrn 2.101
_exptl_crystal_density_method 'not measured'
_exptl_crystal_description plate
_exptl_crystal_F_000 316
_exptl_crystal_size_max 0.04
_exptl_crystal_size_mid 0.033
_exptl_crystal_size_min 0.02
_refine_diff_density_max 0.359
_refine_diff_density_min -0.749
_refine_ls_extinction_method none
_refine_ls_goodness_of_fit_ref 1.199
_refine_ls_hydrogen_treatment refall
_refine_ls_matrix_type full
_refine_ls_number_parameters 168
_refine_ls_number_reflns 2636
_refine_ls_number_restraints 12
_refine_ls_restrained_S_all 1.197
_refine_ls_R_factor_all 0.0323
_refine_ls_R_factor_gt 0.0312
_refine_ls_shift/su_max 0.001
_refine_ls_shift/su_mean 0.000
_refine_ls_structure_factor_coef Fsqd
_refine_ls_weighting_details
;
 w=1/[\s^2^(Fo^2^)+(0.0427P)^2^+0.6952P]
 where P=(Fo^2^+2Fc^2^)/3
;
_refine_ls_weighting_scheme calc
_refine_ls_wR_factor_gt 0.0881
_refine_ls_wR_factor_ref 0.0889
_reflns_number_gt 2529
_reflns_number_total 2636
_reflns_threshold_expression I>2\s(I)
_cod_data_source_file wm5079sup1.cif
_cod_data_source_block CaClO4_4H2O_200K
_cod_original_cell_volume 491.71(17)
_cod_database_code 2240201
_cod_database_fobs_code 2240201
_shelx_space_group_comment
;
The symmetry employed for this shelxl refinement is uniquely defined
by the following loop, which should always be used as a source of
symmetry information in preference to the above space-group names.
They are only intended as comments.
;
_shelxl_version_number .000002012

loop_
_space_group_symop_operation_xyz
'x, y, z'
'-x, -y, -z'

loop_
_atom_site_type_symbol
_atom_site_label
_atom_site_fract_x
_atom_site_fract_y
_atom_site_fract_z
_atom_site_U_iso_or_equiv
_atom_site_adp_type
_atom_site_calc_flag
_atom_site_occupancy
Ca Ca1 0.51082(7) 0.23667(5) 0.75582(3) 0.01027(10) Uani d 1
Cl Cl1 0.24098(7) -0.16433(5) 0.55712(4) 0.00941(11) Uani d 1
Cl Cl2 0.32358(8) 0.67561(5) 0.92062(4) 0.01142(11) Uani d 1
O O2 0.7504(3) -0.01296(18) 0.76729(13) 0.0139(3) Uani d 1
O O1 0.2602(3) 0.38606(19) 0.63310(12) 0.0138(3) Uani d 1
O O3 0.4297(3) -0.2742(2) 0.58913(14) 0.0186(3) Uani d 1
O O4 0.5616(3) 0.7400(2) 0.89554(15) 0.0212(3) Uani d 1
O O10 0.2625(3) -0.1487(2) 0.43554(13) 0.0178(3) Uani d 1
O O11 0.0048(3) -0.2367(2) 0.57611(13) 0.0169(3) Uani d 1
O O9 0.2594(3) 0.00467(19) 0.62752(14) 0.0182(3) Uani d 1
O O5 0.2746(3) 0.7265(2) 1.04351(13) 0.0205(3) Uani d 1
O O8 0.2156(3) 0.1319(2) 0.86975(14) 0.0203(3) Uani d 1
O O7 0.7938(3) 0.4545(2) 0.74134(15) 0.0209(3) Uani d 1
O O6 0.3224(3) 0.48966(18) 0.89187(14) 0.0177(3) Uani d 1
O O12 0.1399(3) 0.7434(2) 0.85344(17) 0.0290(4) Uani d 1
H H2B 0.683(6) -0.078(3) 0.806(2) 0.033(9) Uiso d 1
H H1A 0.317(6) 0.477(2) 0.618(2) 0.025(8) Uiso d 1
H H2A 0.788(6) -0.072(3) 0.7045(15) 0.031(9) Uiso d 1
H H7A 0.931(3) 0.444(4) 0.714(3) 0.033(9) Uiso d 1
H H7B 0.792(6) 0.541(3) 0.791(2) 0.040(10) Uiso d 1
H H8B 0.087(5) 0.083(6) 0.848(3) 0.077(16) Uiso d 1
H H1B 0.219(6) 0.328(3) 0.5705(15) 0.026(8) Uiso d 1
H H8A 0.196(7) 0.179(5) 0.9380(15) 0.058(13) Uiso d 1

loop_
_atom_site_aniso_label
_atom_site_aniso_U_11
_atom_site_aniso_U_22
_atom_site_aniso_U_33
_atom_site_aniso_U_12
_atom_site_aniso_U_13
_atom_site_aniso_U_23
Ca1 0.00953(17) 0.00980(17) 0.01102(17) -0.00055(12) -0.00070(12) 0.00046(12)
Cl1 0.00864(19) 0.01026(19) 0.00859(19) -0.00147(14) -0.00038(13) -0.00050(14)
Cl2 0.0136(2) 0.00949(19) 0.0102(2) 0.00073(14) -0.00324(15) -0.00092(14)
O2 0.0161(7) 0.0134(6) 0.0121(6) 0.0015(5) 0.0011(5) 0.0018(5)
O1 0.0149(6) 0.0131(6) 0.0129(6) -0.0014(5) -0.0024(5) 0.0006(5)
O3 0.0151(7) 0.0190(7) 0.0226(8) 0.0042(6) -0.0026(6) 0.0062(6)
O4 0.0218(8) 0.0199(7) 0.0220(8) -0.0058(6) 0.0042(6) 0.0039(6)
O10 0.0210(7) 0.0236(7) 0.0094(6) 0.0030(6) 0.0031(5) 0.0040(5)
O11 0.0119(6) 0.0209(7) 0.0172(7) -0.0079(5) 0.0007(5) 0.0013(6)
O9 0.0177(7) 0.0133(7) 0.0201(7) -0.0032(5) -0.0029(5) -0.0072(5)
O5 0.0185(7) 0.0267(8) 0.0128(7) 0.0025(6) 0.0015(5) -0.0071(6)
O8 0.0193(7) 0.0199(7) 0.0188(7) -0.0092(6) 0.0044(6) -0.0055(6)
O7 0.0168(7) 0.0175(7) 0.0251(8) -0.0064(6) 0.0063(6) -0.0062(6)
O6 0.0226(7) 0.0085(6) 0.0203(7) 0.0012(5) 0.0008(6) -0.0029(5)
O12 0.0314(9) 0.0213(8) 0.0347(10) 0.0029(7) -0.0216(8) 0.0065(7)

loop_
_atom_type_symbol
_atom_type_description
_atom_type_scat_dispersion_real
_atom_type_scat_dispersion_imag
_atom_type_scat_source
Ca Ca 0.2262 0.3064 'International Tables Vol C Tables 4.2.6.8 and 6.1.1.4'
Cl Cl 0.1484 0.1585 'International Tables Vol C Tables 4.2.6.8 and 6.1.1.4'
O O 0.0106 0.0060 'International Tables Vol C Tables 4.2.6.8 and 6.1.1.4'
H H 0.0000 0.0000 'International Tables Vol C Tables 4.2.6.8 and 6.1.1.4'

loop_
_geom_angle_atom_site_label_1
_geom_angle_atom_site_label_2
_geom_angle_atom_site_label_3
_geom_angle_site_symmetry_1
_geom_angle_site_symmetry_3
_geom_angle
O8 Ca1 O7 . . 146.78(6)
O8 Ca1 O2 . . 89.06(6)
O7 Ca1 O2 . . 104.79(6)
O8 Ca1 O1 . . 100.92(6)
O7 Ca1 O1 . . 84.26(6)
O2 Ca1 O1 . . 146.29(5)
O8 Ca1 O10 . 2_656 140.33(6)
O7 Ca1 O10 . 2_656 72.75(6)
O2 Ca1 O10 . 2_656 70.60(5)
O1 Ca1 O10 . 2_656 81.78(5)
O8 Ca1 O9 . . 70.75(6)
O7 Ca1 O9 . . 140.80(6)
O2 Ca1 O9 . . 79.34(5)
O1 Ca1 O9 . . 73.95(5)
O10 Ca1 O9 2_656 . 72.18(5)
O8 Ca1 O6 . . 71.00(6)
O7 Ca1 O6 . . 79.25(6)
O2 Ca1 O6 . . 139.24(5)
O1 Ca1 O6 . . 73.94(5)
O10 Ca1 O6 2_656 . 144.46(5)
O9 Ca1 O6 . . 123.19(5)
O8 Ca1 O5 . 2_667 78.49(6)
O7 Ca1 O5 . 2_667 78.03(6)
O2 Ca1 O5 . 2_667 70.60(5)
O1 Ca1 O5 . 2_667 142.78(5)
O10 Ca1 O5 2_656 2_667 122.42(5)
O9 Ca1 O5 . 2_667 136.94(6)
O6 Ca1 O5 . 2_667 70.75(5)
O3 Cl1 O10 . . 110.02(9)
O3 Cl1 O9 . . 110.18(10)
O10 Cl1 O9 . . 109.06(10)
O3 Cl1 O11 . . 109.83(9)
O10 Cl1 O11 . . 109.13(9)
O9 Cl1 O11 . . 108.59(9)
O12 Cl2 O5 . . 109.54(11)
O12 Cl2 O6 . . 109.31(10)
O5 Cl2 O6 . . 109.33(10)
O12 Cl2 O4 . . 110.57(11)
O5 Cl2 O4 . . 108.97(10)
O6 Cl2 O4 . . 109.09(10)
Cl1 O10 Ca1 . 2_656 147.22(10)
Cl1 O9 Ca1 . . 150.03(10)
Cl2 O5 Ca1 . 2_667 140.90(10)
Cl2 O6 Ca1 . . 142.92(10)

loop_
_geom_bond_atom_site_label_1
_geom_bond_atom_site_label_2
_geom_bond_site_symmetry_2
_geom_bond_distance
Ca1 O8 . 2.3284(17)
Ca1 O7 . 2.3329(17)
Ca1 O2 . 2.3866(15)
Ca1 O1 . 2.4153(16)
Ca1 O10 2_656 2.5417(16)
Ca1 O9 . 2.5439(16)
Ca1 O6 . 2.5463(16)
Ca1 O5 2_667 2.5695(17)
Cl1 O3 . 1.4365(15)
Cl1 O10 . 1.4385(15)
Cl1 O9 . 1.4387(15)
Cl1 O11 . 1.4461(15)
Cl2 O12 . 1.4274(16)
Cl2 O5 . 1.4388(15)
Cl2 O6 . 1.4420(15)
Cl2 O4 . 1.4473(17)
O10 Ca1 2_656 2.5417(16)
O5 Ca1 2_667 2.5695(17)

loop_
_geom_hbond_atom_site_label_D
_geom_hbond_atom_site_label_H
_geom_hbond_atom_site_label_A
_geom_hbond_site_symmetry_A
_geom_hbond_distance_DH
_geom_hbond_distance_HA
_geom_hbond_distance_DA
_geom_hbond_angle_DHA
O1 H1B O11 2_556 0.819(10) 2.113(15) 2.888(2) 158(3)
O1 H1A O3 1_565 0.823(10) 2.127(10) 2.947(2) 174(3)
O2 H2A O11 1_655 0.822(10) 2.166(16) 2.947(2) 159(3)
O2 H2B O4 1_545 0.818(10) 2.018(11) 2.830(2) 172(3)
O7 H7B O4 . 0.812(10) 2.215(18) 2.924(2) 146(3)
O7 H7A O1 1_655 0.817(10) 2.059(10) 2.870(2) 172(3)
O8 H8A O4 2_667 0.822(10) 2.33(3) 2.986(2) 137(4)
O8 H8B O2 1_455 0.820(10) 2.140(13) 2.950(2) 169(5)
